data_2200129
loop_
_publ_author_name
'Bolte, Michael'
'Faber, Alexander'

_publ_section_title
;
 Dihydridotetrakis(4-picoline-<i>N</i>)silicon dibromide chloroform
 hexasolvate
;
_journal_issue 3
_journal_name_full 'Acta Crystallographica Section E'
_journal_page_first o207
_journal_page_last o208
_journal_paper_doi 10.1107/S1600536801002227
_journal_volume 57
_journal_year 2001
_chemical_formula_iupac 'C24 H30 N4 Si 2+, 2Br 1-, 6C H Cl3'
_chemical_formula_moiety 'C24 H30 N4 Si 2+, 2Br 1-, 6C H Cl3'
_chemical_formula_sum 'C30 H36 Br2 Cl18 N4 Si'
_chemical_formula_weight 1278.64
_chemical_name_systematic
;
?
;
_space_group_IT_number 2
_symmetry_cell_setting triclinic
_symmetry_space_group_name_Hall '-P 1'
_symmetry_space_group_name_H-M 'P -1'
_audit_creation_method SHELXL-97
_cell_angle_alpha 92.280(10)
_cell_angle_beta 104.060(10)
_cell_angle_gamma 98.200(10)
_cell_formula_units_Z 1
_cell_length_a 9.5060(10)
_cell_length_b 11.337(2)
_cell_length_c 12.960(2)
_cell_measurement_reflns_used 8192
_cell_measurement_temperature 173(2)
_cell_measurement_theta_max 25
_cell_measurement_theta_min 1
_cell_volume 1337.0(4)
_computing_cell_refinement SMART
_computing_data_collection 'SMART (Siemens, 1995)'
_computing_data_reduction 'SAINT (Siemens, 1995)'
_computing_molecular_graphics 'XP in SHELXTL-Plus (Sheldrick, 1991)'
_computing_publication_material SHELXL97)
_computing_structure_refinement 'SHELXL97 (Sheldrick, 1997)'
_computing_structure_solution 'SHELXS97 (Sheldrick, 1990)'
_diffrn_ambient_temperature 173(2)
_diffrn_measured_fraction_theta_full .999
_diffrn_measured_fraction_theta_max .999
_diffrn_measurement_device_type 'Siemens CCD three-circle'
_diffrn_measurement_method \w
_diffrn_radiation_monochromator graphite
_diffrn_radiation_source 'fine-focus sealed tube'
_diffrn_radiation_type MoK\a
_diffrn_radiation_wavelength .71073
_diffrn_reflns_av_R_equivalents .0265
_diffrn_reflns_av_sigmaI/netI .0283
_diffrn_reflns_limit_h_max 8
_diffrn_reflns_limit_h_min -11
_diffrn_reflns_limit_k_max 13
_diffrn_reflns_limit_k_min -13
_diffrn_reflns_limit_l_max 15
_diffrn_reflns_limit_l_min -15
_diffrn_reflns_number 15431
_diffrn_reflns_theta_full 25.02
_diffrn_reflns_theta_max 25.02
_diffrn_reflns_theta_min 1.62
_diffrn_standards_decay_% 0
_diffrn_standards_interval_time 1440
_diffrn_standards_number 98
_exptl_absorpt_coefficient_mu 2.465
_exptl_absorpt_correction_T_max .477
_exptl_absorpt_correction_T_min .290
_exptl_absorpt_correction_type empirical
_exptl_absorpt_process_details '(SADABS; Sheldrick, 1996)'
_exptl_crystal_colour colourless
_exptl_crystal_density_diffrn 1.588
_exptl_crystal_density_method 'not measured'
_exptl_crystal_description needle
_exptl_crystal_F_000 634
_exptl_crystal_size_max .6
_exptl_crystal_size_mid .4
_exptl_crystal_size_min .3
_refine_diff_density_max 1.984
_refine_diff_density_min -.747
_refine_ls_extinction_method none
_refine_ls_goodness_of_fit_ref 1.031
_refine_ls_hydrogen_treatment mixed
_refine_ls_matrix_type full
_refine_ls_number_parameters 256
_refine_ls_number_reflns 4721
_refine_ls_number_restraints 1
_refine_ls_restrained_S_all 1.031
_refine_ls_R_factor_all .0654
_refine_ls_R_factor_gt .0535
_refine_ls_shift/su_max .020
_refine_ls_shift/su_mean .000
_refine_ls_structure_factor_coef Fsqd
_refine_ls_weighting_details 'calc w = 1/[\s^2^(Fo^2^)+(0.0746P)^2^+3.3546P] where P = (Fo^2^+2Fc^2^)/3'
_refine_ls_weighting_scheme calc
_refine_ls_wR_factor_ref .1477
_reflns_number_gt 3954
_reflns_number_total 4721
_reflns_threshold_expression I>2\s(I)
_cod_data_source_file cf6044.cif
_cod_data_source_block I
_cod_depositor_comments
;
The following automatic conversions were performed:
'_symmetry_cell_setting' value 'Triclinic' changed to 'triclinic'
according to '/home/saulius/struct/CIF-dictionaries/cif_core.dic'
dictionary named 'cif_core.dic' version 2.4.1 from 2010-06-29.

Automatic conversion script
Id: cif_fix_enum 1527 2010-12-29 10:47:43Z saulius 

The following automatic conversions were performed:

'_symmetry_cell_setting' value 'Triclinic' changed to 'triclinic'
according to /home/saulius/struct/CIF-dictionaries/cif_core.dic
dictionary named 'cif_core.dic' version 2.4.1 from 2010-06-29.

Automatic conversion script
Id: cif_fix_values 1715 2011-07-08 13:25:40Z adriana 
;
_cod_original_cell_volume 1337.0(3)
_cod_database_code 2200129
_cod_database_fobs_code 2200129

loop_
_symmetry_equiv_pos_as_xyz
'x, y, z'
'-x, -y, -z'

loop_
_atom_site_label
_atom_site_fract_x
_atom_site_fract_y
_atom_site_fract_z
_atom_site_U_iso_or_equiv
_atom_site_adp_type
_atom_site_calc_flag
_atom_site_refinement_flags
_atom_site_occupancy
_atom_site_disorder_assembly
_atom_site_disorder_group
_atom_site_type_symbol
Si1 .0000 .5000 .0000 .0456(5) Uani d SD 1 . . Si
H1SI .119(4) .484(5) -.043(4) .066(17) Uiso d D 1 . . H
N1 .1122(4) .6524(3) .0707(3) .0427(9) Uani d . 1 . . N
C1 .2366(5) .6997(4) .0467(4) .0394(10) Uani d . 1 . . C
H1 .2686 .6590 -.0067 .047 Uiso calc R 1 . . H
C2 .3194(5) .8046(4) .0965(4) .0423(11) Uani d . 1 . . C
H2 .4061 .8358 .0762 .051 Uiso calc R 1 . . H
C3 .2779(6) .8657(4) .1761(4) .0430(11) Uani d . 1 . . C
C4 .1473(6) .8167(5) .1997(4) .0517(13) Uani d . 1 . . C
H4 .1134 .8557 .2531 .062 Uiso calc R 1 . . H
C5 .0679(6) .7129(5) .1459(5) .0531(13) Uani d . 1 . . C
H5 -.0219 .6820 .1621 .064 Uiso calc R 1 . . H
C6 .3673(8) .9793(5) .2340(5) .0702(18) Uani d . 1 . . C
H6A .4594 .9620 .2795 .105 Uiso calc R 1 . . H
H6B .3119 1.0151 .2783 .105 Uiso calc R 1 . . H
H6C .3890 1.0353 .1822 .105 Uiso calc R 1 . . H
N2 .0811(4) .4191(3) .1267(4) .0446(10) Uani d . 1 . . N
C11 .0148(5) .4081(5) .2073(4) .0484(12) Uani d . 1 . . C
H11 -.0746 .4387 .2011 .058 Uiso calc R 1 . . H
C12 .0707(6) .3549(6) .2977(5) .0584(15) Uani d . 1 . . C
H12 .0209 .3501 .3530 .070 Uiso calc R 1 . . H
C13 .2009(6) .3075(6) .3090(5) .0617(16) Uani d . 1 . . C
C14 .2665(6) .3168(5) .2249(5) .0604(16) Uani d . 1 . . C
H14 .3541 .2844 .2280 .072 Uiso calc R 1 . . H
C15 .2060(6) .3725(5) .1375(5) .0556(15) Uani d . 1 . . C
H15 .2544 .3787 .0814 .067 Uiso calc R 1 . . H
C16 .2627(10) .2464(10) .4067(6) .112(3) Uani d . 1 . . C
H16A .2237 .1608 .3952 .168 Uiso calc R 1 . . H
H16B .2349 .2809 .4680 .168 Uiso calc R 1 . . H
H16C .3700 .2576 .4207 .168 Uiso calc R 1 . . H
Br1 .62702(5) .26124(4) .19112(4) .04181(17) Uani d . 1 . . Br
C31 .6179(6) .5627(5) .2525(5) .0553(14) Uani d . 1 . . C
H31 .6014 .4735 .2520 .066 Uiso calc R 1 . . H
Cl2 .49222(18) .61836(16) .31322(14) .0718(4) Uani d . 1 . . Cl
Cl3 .5892(2) .60163(17) .11939(13) .0750(5) Uani d . 1 . . Cl
Cl4 .80040(17) .61693(15) .32598(14) .0706(4) Uani d . 1 . . Cl
C41 .7651(7) .2137(6) .4654(5) .0657(16) Uani d . 1 . . C
H41 .7420 .2152 .3860 .079 Uiso calc R 1 . . H
Cl5 .8022(3) .3594(2) .5238(2) .1168(8) Uani d . 1 . . Cl
Cl6 .9219(2) .1459(2) .50962(17) .1009(7) Uani d . 1 . . Cl
Cl7 .6168(2) .1328(2) .50171(17) .1016(7) Uani d . 1 . . Cl
C51 .7942(6) .0162(5) .1363(4) .0553(14) Uani d . 1 . . C
H51 .7347 .0819 .1384 .066 Uiso calc R 1 . . H
Cl8 .8133(3) -.0525(3) .25644(15) .1126(9) Uani d . 1 . . Cl
Cl9 .96476(18) .07808(15) .11516(19) .0869(6) Uani d . 1 . . Cl
Cl10 .69904(19) -.08931(13) .03056(13) .0665(4) Uani d . 1 . . Cl

loop_
_atom_site_aniso_label
_atom_site_aniso_U_11
_atom_site_aniso_U_22
_atom_site_aniso_U_33
_atom_site_aniso_U_12
_atom_site_aniso_U_13
_atom_site_aniso_U_23
Si1 .0434(10) .0317(9) .0641(12) -.0087(8) .0286(9) -.0077(8)
N1 .040(2) .0303(19) .059(3) -.0047(16) .0232(19) -.0030(18)
C1 .036(2) .032(2) .055(3) .0036(19) .022(2) .006(2)
C2 .034(2) .038(3) .054(3) -.003(2) .013(2) .010(2)
C3 .049(3) .030(2) .044(3) -.002(2) .005(2) .006(2)
C4 .062(3) .039(3) .058(3) .000(2) .027(3) -.007(2)
C5 .047(3) .049(3) .069(3) -.006(2) .034(3) -.007(3)
C6 .085(5) .051(3) .058(4) -.025(3) .009(3) -.003(3)
N2 .039(2) .029(2) .066(3) -.0087(16) .025(2) -.0111(18)
C11 .034(2) .052(3) .063(3) .006(2) .022(2) -.008(2)
C12 .050(3) .077(4) .051(3) .019(3) .016(3) -.008(3)
C13 .041(3) .077(4) .060(3) .012(3) .001(3) -.020(3)
C14 .030(3) .055(3) .094(5) -.001(2) .019(3) -.020(3)
C15 .041(3) .043(3) .090(4) -.004(2) .038(3) -.011(3)
C16 .090(6) .174(9) .071(5) .074(6) -.009(4) -.011(5)
Br1 .0402(3) .0343(3) .0558(3) .00449(19) .0228(2) -.00141(19)
C31 .053(3) .045(3) .067(4) .005(2) .017(3) -.009(3)
Cl2 .0631(9) .0792(11) .0768(10) .0119(8) .0273(8) -.0116(8)
Cl3 .0831(11) .0857(12) .0646(9) .0302(9) .0246(8) .0048(8)
Cl4 .0504(8) .0731(10) .0827(11) .0020(7) .0139(7) -.0174(8)
C41 .058(4) .072(4) .060(4) -.001(3) .006(3) .007(3)
Cl5 .155(2) .0711(13) .1175(18) .0053(14) .0301(16) -.0071(12)
Cl6 .0768(12) .1359(19) .0813(12) .0357(12) -.0038(10) -.0143(12)
Cl7 .0639(11) .1295(18) .0934(14) -.0177(11) -.0007(10) .0397(13)
C51 .062(3) .049(3) .055(3) .022(3) .008(3) -.003(2)
Cl8 .143(2) .154(2) .0550(10) .0752(18) .0215(11) .0216(12)
Cl9 .0529(9) .0564(9) .1363(17) .0028(7) -.0007(10) .0005(10)
Cl10 .0774(10) .0497(8) .0677(9) -.0097(7) .0223(8) -.0042(7)

loop_
_atom_type_symbol
_atom_type_description
_atom_type_scat_dispersion_real
_atom_type_scat_dispersion_imag
_atom_type_scat_source
C C .0033 .0016 'International Tables Vol C Tables 4.2.6.8 and 6.1.1.4'
H H .0000 .0000 'International Tables Vol C Tables 4.2.6.8 and 6.1.1.4'
Br Br -.2901 2.4595 'International Tables Vol C Tables 4.2.6.8 and 6.1.1.4'
Cl Cl .1484 .1585 'International Tables Vol C Tables 4.2.6.8 and 6.1.1.4'
N N .0061 .0033 'International Tables Vol C Tables 4.2.6.8 and 6.1.1.4'
Si Si .0817 .0704 'International Tables Vol C Tables 4.2.6.8 and 6.1.1.4'

loop_
_geom_angle_atom_site_label_1
_geom_angle_atom_site_label_2
_geom_angle_atom_site_label_3
_geom_angle_site_symmetry_1
_geom_angle_site_symmetry_3
_geom_angle
_geom_angle_publ_flag
H1SI Si1 N1 . 2_565 91(2) ?
H1SI Si1 N1 . . 89(2) ?
N1 Si1 N1 2_565 . 180.00(14) ?
H1SI Si1 N2 . . 91(2) y
N1 Si1 N2 2_565 . 90.21(17) ?
N1 Si1 N2 . . 89.79(17) y
H1SI Si1 N2 . 2_565 89(2) ?
N1 Si1 N2 2_565 2_565 89.79(17) ?
N1 Si1 N2 . 2_565 90.22(17) ?
N2 Si1 N2 . 2_565 180.0 ?
H1SI Si1 H1SI . . 0(6) ?
N1 Si1 H1SI 2_565 . 91(2) ?
N1 Si1 H1SI . . 89(2) ?
N2 Si1 H1SI . . 91(2) ?
N2 Si1 H1SI 2_565 . 89(2) ?
C1 N1 C5 . . 117.7(4) ?
C1 N1 Si1 . . 121.0(3) ?
C5 N1 Si1 . . 121.4(3) ?
N1 C1 C2 . . 122.4(4) ?
N1 C1 H1 . . 118.8 ?
C2 C1 H1 . . 118.8 ?
C1 C2 C3 . . 120.6(4) ?
C1 C2 H2 . . 119.7 ?
C3 C2 H2 . . 119.7 ?
C2 C3 C4 . . 116.7(4) ?
C2 C3 C6 . . 122.2(5) ?
C4 C3 C6 . . 121.1(5) ?
C5 C4 C3 . . 120.1(5) ?
C5 C4 H4 . . 120.0 ?
C3 C4 H4 . . 120.0 ?
N1 C5 C4 . . 122.5(5) ?
N1 C5 H5 . . 118.7 ?
C4 C5 H5 . . 118.7 ?
C3 C6 H6A . . 109.5 ?
C3 C6 H6B . . 109.5 ?
H6A C6 H6B . . 109.5 ?
C3 C6 H6C . . 109.5 ?
H6A C6 H6C . . 109.5 ?
H6B C6 H6C . . 109.5 ?
C15 N2 C11 . . 116.9(5) ?
C15 N2 Si1 . . 121.7(4) ?
C11 N2 Si1 . . 121.4(4) ?
N2 C11 C12 . . 122.7(5) ?
N2 C11 H11 . . 118.6 ?
C12 C11 H11 . . 118.6 ?
C11 C12 C13 . . 120.2(5) ?
C11 C12 H12 . . 119.9 ?
C13 C12 H12 . . 119.9 ?
C14 C13 C12 . . 116.6(6) ?
C14 C13 C16 . . 122.2(6) ?
C12 C13 C16 . . 121.1(6) ?
C15 C14 C13 . . 120.2(5) ?
C15 C14 H14 . . 119.9 ?
C13 C14 H14 . . 119.9 ?
N2 C15 C14 . . 123.3(5) ?
N2 C15 H15 . . 118.4 ?
C14 C15 H15 . . 118.4 ?
C13 C16 H16A . . 109.5 ?
C13 C16 H16B . . 109.5 ?
H16A C16 H16B . . 109.5 ?
C13 C16 H16C . . 109.5 ?
H16A C16 H16C . . 109.5 ?
H16B C16 H16C . . 109.5 ?
Cl2 C31 Cl3 . . 110.3(3) ?
Cl2 C31 Cl4 . . 110.4(3) ?
Cl3 C31 Cl4 . . 110.9(3) ?
Cl2 C31 H31 . . 108.4 ?
Cl3 C31 H31 . . 108.4 ?
Cl4 C31 H31 . . 108.4 ?
Cl5 C41 Cl7 . . 110.5(4) ?
Cl5 C41 Cl6 . . 108.3(3) ?
Cl7 C41 Cl6 . . 109.6(4) ?
Cl5 C41 H41 . . 109.5 ?
Cl7 C41 H41 . . 109.5 ?
Cl6 C41 H41 . . 109.5 ?
Cl8 C51 Cl10 . . 109.0(3) ?
Cl8 C51 Cl9 . . 112.3(3) ?
Cl10 C51 Cl9 . . 110.0(3) ?
Cl8 C51 H51 . . 108.5 ?
Cl10 C51 H51 . . 108.5 ?
Cl9 C51 H51 . . 108.5 ?

loop_
_geom_bond_atom_site_label_1
_geom_bond_atom_site_label_2
_geom_bond_site_symmetry_2
_geom_bond_distance
_geom_bond_publ_flag
Si1 H1SI . 1.400(10) ?
Si1 N1 2_565 1.958(4) ?
Si1 N1 . 1.958(4) y
Si1 N2 . 1.959(5) y
Si1 N2 2_565 1.959(5) ?
Si1 H1SI . 1.402(10) ?
N1 C1 . 1.339(6) ?
N1 C5 . 1.352(6) ?
C1 C2 . 1.370(7) ?
C1 H1 . .950 ?
C2 C3 . 1.385(7) ?
C2 H2 . .950 ?
C3 C4 . 1.395(7) ?
C3 C6 . 1.499(7) ?
C4 C5 . 1.366(7) ?
C4 H4 . .950 ?
C5 H5 . .950 ?
C6 H6A . .980 ?
C6 H6B . .980 ?
C6 H6C . .980 ?
N2 C15 . 1.346(7) ?
N2 C11 . 1.347(6) ?
C11 C12 . 1.365(8) ?
C11 H11 . .950 ?
C12 C13 . 1.396(8) ?
C12 H12 . .950 ?
C13 C14 . 1.382(9) ?
C13 C16 . 1.501(10) ?
C14 C15 . 1.362(9) ?
C14 H14 . .950 ?
C15 H15 . .950 ?
C16 H16A . .980 ?
C16 H16B . .980 ?
C16 H16C . .980 ?
C31 Cl2 . 1.754(6) ?
C31 Cl3 . 1.764(6) ?
C31 Cl4 . 1.772(6) ?
C31 H31 . 1.000 ?
C41 Cl5 . 1.741(7) ?
C41 Cl7 . 1.743(7) ?
C41 Cl6 . 1.757(7) ?
C41 H41 . 1.000 ?
C51 Cl8 . 1.751(6) ?
C51 Cl10 . 1.756(6) ?
C51 Cl9 . 1.761(6) ?
C51 H51 . 1.000 ?

loop_
_geom_torsion_atom_site_label_1
_geom_torsion_atom_site_label_2
_geom_torsion_atom_site_label_3
_geom_torsion_atom_site_label_4
_geom_torsion_site_symmetry_1
_geom_torsion
H1SI Si1 N1 C1 . 10(2)
N2 Si1 N1 C1 . 101.7(4)
N2 Si1 N1 C1 2_565 -78.3(4)
H1SI Si1 N1 C5 . -169(2)
N2 Si1 N1 C5 . -77.6(4)
N2 Si1 N1 C5 2_565 102.4(4)
C5 N1 C1 C2 . .9(7)
Si1 N1 C1 C2 . -178.4(4)
N1 C1 C2 C3 . 1.1(7)
C1 C2 C3 C4 . -1.9(7)
C1 C2 C3 C6 . 178.7(5)
C2 C3 C4 C5 . .7(8)
C6 C3 C4 C5 . -179.9(6)
C1 N1 C5 C4 . -2.2(8)
Si1 N1 C5 C4 . 177.2(5)
C3 C4 C5 N1 . 1.4(9)
H1SI Si1 N2 C15 . -2(2)
N1 Si1 N2 C15 2_565 89.3(4)
N1 Si1 N2 C15 . -90.7(4)
H1SI Si1 N2 C11 . 177(2)
N1 Si1 N2 C11 2_565 -91.1(4)
N1 Si1 N2 C11 . 88.9(4)
C15 N2 C11 C12 . 1.3(7)
Si1 N2 C11 C12 . -178.3(4)
N2 C11 C12 C13 . -.9(9)
C11 C12 C13 C14 . -.5(9)
C11 C12 C13 C16 . -178.8(7)
C12 C13 C14 C15 . 1.4(8)
C16 C13 C14 C15 . 179.6(7)
C11 N2 C15 C14 . -.4(7)
Si1 N2 C15 C14 . 179.2(4)
C13 C14 C15 N2 . -1.0(8)
